data_7233774
loop_
_publ_author_name
'Jieun Lee'
'Hankook Oh'
'Jinho Kim'
'Ki-Min Park'
'Kyoung Soo Yook'
'Jun Yeob Lee'
'Youngjin Kang'

_publ_section_title
;
 Fluorine-free blue phosphorescent emitters for efficient phosphorescent
 organic light emitting diodes
;
_journal_name_full 'Journal of Materials Chemistry C'
_journal_page_first 6040
_journal_page_last 6047
_journal_paper_doi 10.1039/C4TC00715H
_journal_volume 2
_journal_year 2014
_chemical_formula_moiety 'C32 H30 Ir N5 O6, C4 H8 O2'
_chemical_formula_sum 'C36 H38 Ir N5 O8'
_chemical_formula_weight 860.91
_space_group_IT_number 2
_space_group_name_Hall '-P 1'
_space_group_name_H-M_alt 'P -1'
_symmetry_cell_setting triclinic
_symmetry_space_group_name_Hall '-P 1'
_symmetry_space_group_name_H-M 'P -1'
_atom_sites_solution_hydrogens geom
_atom_sites_solution_primary direct
_atom_sites_solution_secondary difmap
_cell_angle_alpha 87.206(5)
_cell_angle_beta 77.253(4)
_cell_angle_gamma 71.403(4)
_cell_formula_units_Z 4
_cell_length_a 14.8259(15)
_cell_length_b 15.4270(15)
_cell_length_c 16.4898(16)
_cell_measurement_reflns_used 9976
_cell_measurement_temperature 173(2)
_cell_measurement_theta_max 26.52
_cell_measurement_theta_min 2.48
_cell_volume 3485.5(6)
_computing_cell_refinement 'Bruker APEX2'
_computing_data_collection 'Bruker APEX2'
_computing_data_reduction 'Bruker APEX2'
_computing_molecular_graphics 'Bruker SHELXTL'
_computing_publication_material 'Bruker SHELXTL'
_computing_structure_refinement 'SHELXL-97 (Sheldrick, 2008)'
_computing_structure_solution 'SHELXS-97 (Sheldrick, 2008)'
_diffrn_ambient_temperature 173(2)
_diffrn_measured_fraction_theta_full 0.993
_diffrn_measured_fraction_theta_max 0.993
_diffrn_measurement_device_type 'Bruker APEX-II CCD'
_diffrn_measurement_method '\f and \w scans'
_diffrn_radiation_monochromator graphite
_diffrn_radiation_source 'fine-focus sealed tube'
_diffrn_radiation_type MoK\a
_diffrn_radiation_wavelength 0.71073
_diffrn_reflns_av_R_equivalents 0.0438
_diffrn_reflns_av_sigmaI/netI 0.0513
_diffrn_reflns_limit_h_max 18
_diffrn_reflns_limit_h_min -16
_diffrn_reflns_limit_k_max 19
_diffrn_reflns_limit_k_min -19
_diffrn_reflns_limit_l_max 21
_diffrn_reflns_limit_l_min -21
_diffrn_reflns_number 60581
_diffrn_reflns_theta_full 27.00
_diffrn_reflns_theta_max 27.00
_diffrn_reflns_theta_min 1.86
_exptl_absorpt_coefficient_mu 3.890
_exptl_absorpt_correction_T_max 0.8001
_exptl_absorpt_correction_T_min 0.5930
_exptl_absorpt_correction_type multi-scan
_exptl_absorpt_process_details SADABS
_exptl_crystal_colour yellow
_exptl_crystal_density_diffrn 1.641
_exptl_crystal_density_method 'not measured'
_exptl_crystal_description plate
_exptl_crystal_F_000 1720
_exptl_crystal_size_max 0.15
_exptl_crystal_size_mid 0.10
_exptl_crystal_size_min 0.06
_refine_diff_density_max 1.536
_refine_diff_density_min -1.144
_refine_diff_density_rms 0.111
_refine_ls_extinction_method none
_refine_ls_goodness_of_fit_ref 1.007
_refine_ls_hydrogen_treatment constr
_refine_ls_matrix_type full
_refine_ls_number_parameters 901
_refine_ls_number_reflns 15098
_refine_ls_number_restraints 0
_refine_ls_restrained_S_all 1.007
_refine_ls_R_factor_all 0.0515
_refine_ls_R_factor_gt 0.0327
_refine_ls_shift/su_max 0.002
_refine_ls_shift/su_mean 0.000
_refine_ls_structure_factor_coef Fsqd
_refine_ls_weighting_details 'calc w=1/[\s^2^(Fo^2^)+(0.0275P)^2^+3.5245P] where P=(Fo^2^+2Fc^2^)/3'
_refine_ls_weighting_scheme calc
_refine_ls_wR_factor_gt 0.0651
_refine_ls_wR_factor_ref 0.0728
_reflns_number_gt 11548
_reflns_number_total 15098
_reflns_threshold_expression >2sigma(I)
_cod_data_source_file 1000002.cif
_cod_data_source_block PCOD1000002
_cod_depositor_comments
;
The following automatic conversions were performed:

data item '_symmetry_cell_setting' value 'Triclinic' was changed to
'triclinic' in accordance with the built-in table derived from the
CIF Core dictionary named 'cif_core.dic' version 2.4.5 last updated
on 2014-11-21.

Automatic conversion script
Id: cif_fix_values 6909 2019-04-08 15:41:33Z antanas 
;
_cod_original_cell_volume 3485.6(6)
_cod_original_sg_symbol_H-M P-1
_cod_database_code 7233774

loop_
_symmetry_equiv_pos_as_xyz
'x, y, z'
'-x, -y, -z'

loop_
_atom_site_label
_atom_site_type_symbol
_atom_site_fract_x
_atom_site_fract_y
_atom_site_fract_z
_atom_site_U_iso_or_equiv
_atom_site_adp_type
_atom_site_occupancy
_atom_site_symmetry_multiplicity
_atom_site_calc_flag
_atom_site_refinement_flags
_atom_site_disorder_assembly
_atom_site_disorder_group
Ir1 Ir 0.679396(11) 0.457149(9) 0.226808(9) 0.02424(5) Uani 1 1 d . . .
Ir2 Ir 0.302730(11) 0.090272(10) 0.335244(10) 0.02828(5) Uani 1 1 d . . ...
O1 O 0.6558(2) 0.53288(19) 0.53997(16) 0.0381(7) Uani 1 1 d . . .
O2 O 0.8059(2) 0.70144(19) 0.35377(18) 0.0408(7) Uani 1 1 d . . .
O3 O 0.4761(2) 0.74598(18) 0.08862(17) 0.0391(7) Uani 1 1 d . . .
O4 O 0.2968(2) 0.6487(2) 0.31888(19) 0.0499(9) Uani 1 1 d . . .
O5 O 0.6625(2) 0.36476(18) 0.14225(17) 0.0352(7) Uani 1 1 d . . .
O6 O 0.7303(2) 0.2270(2) 0.08140(19) 0.0498(9) Uani 1 1 d . . .
N1 N 0.6275(2) 0.3965(2) 0.33118(19) 0.0256(7) Uani 1 1 d . . .
N2 N 0.7298(2) 0.6164(2) 0.4466(2) 0.0308(8) Uani 1 1 d . . .
N3 N 0.7257(2) 0.5285(2) 0.12783(19) 0.0274(7) Uani 1 1 d . . .
N4 N 0.3869(2) 0.6960(2) 0.2020(2) 0.0336(8) Uani 1 1 d . . .
N5 N 0.8134(2) 0.3463(2) 0.21181(19) 0.0274(8) Uani 1 1 d . . .
C1 C 0.5923(3) 0.3257(3) 0.3312(3) 0.0340(10) Uani 1 1 d . . .
H1 H 0.5862 0.3054 0.2798 0.041 Uiso 1 1 calc R . .
C2 C 0.5650(3) 0.2823(3) 0.4021(3) 0.0394(11) Uani 1 1 d . . .
H2 H 0.5414 0.2323 0.3992 0.047 Uiso 1 1 calc R . .
C3 C 0.5717(3) 0.3109(3) 0.4779(3) 0.0382(11) Uani 1 1 d . . .
C4 C 0.6057(3) 0.3856(3) 0.4791(3) 0.0314(10) Uani 1 1 d . . .
H4 H 0.6102 0.4073 0.5305 0.038 Uiso 1 1 calc R . .
C5 C 0.6329(3) 0.4283(2) 0.4055(2) 0.0266(9) Uani 1 1 d . . .
C6 C 0.6721(3) 0.5046(2) 0.3956(2) 0.0251(9) Uani 1 1 d . . .
C7 C 0.6866(3) 0.5524(3) 0.4590(2) 0.0273(9) Uani 1 1 d . . .
C8 C 0.7598(3) 0.6368(3) 0.3678(3) 0.0308(9) Uani 1 1 d . . .
C9 C 0.7459(3) 0.5973(3) 0.2998(2) 0.0289(9) Uani 1 1 d . . .
H9 H 0.7666 0.6164 0.2452 0.035 Uiso 1 1 calc R . .
C10 C 0.7014(3) 0.5291(2) 0.3123(2) 0.0272(9) Uani 1 1 d . . .
C11 C 0.5437(4) 0.2636(3) 0.5567(3) 0.0510(13) Uani 1 1 d . . .
H11A H 0.5214 0.2135 0.5440 0.076 Uiso 1 1 calc R . .
H11B H 0.4911 0.3075 0.5955 0.076 Uiso 1 1 calc R . .
H11C H 0.6003 0.2390 0.5821 0.076 Uiso 1 1 calc R . .
C12 C 0.6772(4) 0.5824(3) 0.6025(3) 0.0496(13) Uani 1 1 d . . .
H12A H 0.6520 0.5632 0.6580 0.074 Uiso 1 1 calc R . .
H12B H 0.6462 0.6482 0.5976 0.074 Uiso 1 1 calc R . .
H12C H 0.7479 0.5691 0.5938 0.074 Uiso 1 1 calc R . .
C13 C 0.8174(4) 0.7416(3) 0.4260(3) 0.0573(14) Uani 1 1 d . . .
H13A H 0.8513 0.7867 0.4087 0.086 Uiso 1 1 calc R . .
H13B H 0.8555 0.6937 0.4575 0.086 Uiso 1 1 calc R . .
H13C H 0.7531 0.7718 0.4611 0.086 Uiso 1 1 calc R . .
C14 C 0.8180(3) 0.5087(3) 0.0842(3) 0.0371(10) Uani 1 1 d . . .
H14 H 0.8653 0.4552 0.0976 0.045 Uiso 1 1 calc R . .
C15 C 0.8471(3) 0.5616(3) 0.0217(3) 0.0425(11) Uani 1 1 d . . .
H15 H 0.9134 0.5445 -0.0071 0.051 Uiso 1 1 calc R . .
C16 C 0.7803(3) 0.6405(3) -0.0002(3) 0.0377(11) Uani 1 1 d . . .
C17 C 0.6843(3) 0.6599(3) 0.0428(2) 0.0327(10) Uani 1 1 d . . .
H17 H 0.6362 0.7123 0.0287 0.039 Uiso 1 1 calc R . .
C18 C 0.6569(3) 0.6044(3) 0.1061(2) 0.0284(9) Uani 1 1 d . . .
C19 C 0.5593(3) 0.6177(2) 0.1582(2) 0.0261(9) Uani 1 1 d . . .
C20 C 0.4722(3) 0.6855(3) 0.1508(2) 0.0301(9) Uani 1 1 d . . .
C21 C 0.3846(3) 0.6378(3) 0.2642(3) 0.0332(10) Uani 1 1 d . . .
C22 C 0.4636(3) 0.5671(3) 0.2778(2) 0.0300(9) Uani 1 1 d . . .
H22 H 0.4567 0.5273 0.3229 0.036 Uiso 1 1 calc R . .
C23 C 0.5542(3) 0.5547(2) 0.2243(2) 0.0270(9) Uani 1 1 d . . .
C24 C 0.8125(4) 0.7008(3) -0.0664(3) 0.0509(13) Uani 1 1 d . . .
H24A H 0.7562 0.7531 -0.0730 0.076 Uiso 1 1 calc R . .
H24B H 0.8408 0.6660 -0.1191 0.076 Uiso 1 1 calc R . .
H24C H 0.8614 0.7229 -0.0505 0.076 Uiso 1 1 calc R . .
C25 C 0.3853(3) 0.8093(3) 0.0758(3) 0.0446(12) Uani 1 1 d . . .
H25A H 0.3983 0.8487 0.0292 0.067 Uiso 1 1 calc R . .
H25B H 0.3515 0.8470 0.1263 0.067 Uiso 1 1 calc R . .
H25C H 0.3443 0.7751 0.0631 0.067 Uiso 1 1 calc R . .
C26 C 0.2195(4) 0.7290(4) 0.3119(3) 0.0650(16) Uani 1 1 d . . .
H26A H 0.1612 0.7293 0.3538 0.097 Uiso 1 1 calc R . .
H26B H 0.2057 0.7306 0.2563 0.097 Uiso 1 1 calc R . .
H26C H 0.2380 0.7828 0.3207 0.097 Uiso 1 1 calc R . .
C27 C 0.8894(3) 0.3402(3) 0.2456(2) 0.0319(10) Uani 1 1 d . . .
H27 H 0.8847 0.3877 0.2824 0.038 Uiso 1 1 calc R . .
C28 C 0.9738(3) 0.2674(3) 0.2288(3) 0.0411(11) Uani 1 1 d . . .
H28 H 1.0267 0.2643 0.2536 0.049 Uiso 1 1 calc R . .
C29 C 0.9803(4) 0.1990(3) 0.1752(3) 0.0505(13) Uani 1 1 d . . .
H29 H 1.0386 0.1488 0.1614 0.061 Uiso 1 1 calc R . .
C30 C 0.9020(3) 0.2036(3) 0.1418(3) 0.0445(12) Uani 1 1 d . . .
H30 H 0.9050 0.1558 0.1060 0.053 Uiso 1 1 calc R . .
C31 C 0.8188(3) 0.2784(3) 0.1607(2) 0.0321(10) Uani 1 1 d . . .
C32 C 0.7301(3) 0.2892(3) 0.1245(3) 0.0356(10) Uani 1 1 d . . .
O7 O 0.1255(2) 0.4367(2) 0.2856(2) 0.0535(9) Uani 1 1 d . . .
O8 O -0.0525(2) 0.3071(2) 0.49134(19) 0.0541(9) Uani 1 1 d . . .
O9 O 0.0515(2) -0.0815(2) 0.3248(2) 0.0501(8) Uani 1 1 d . . .
O10 O 0.1840(2) 0.0110(2) 0.06906(19) 0.0497(8) Uani 1 1 d . . .
O11 O 0.3881(2) 0.12605(18) 0.41065(17) 0.0327(7) Uani 1 1 d . . .
O12 O 0.5355(2) 0.08219(18) 0.44083(19) 0.0412(8) Uani 1 1 d . . .
N6 N 0.3495(2) 0.1768(2) 0.2506(2) 0.0311(8) Uani 1 1 d . . .
N7 N 0.0373(3) 0.3714(2) 0.3873(2) 0.0410(9) Uani 1 1 d . . .
N8 N 0.2460(2) 0.0147(2) 0.4235(2) 0.0324(8) Uani 1 1 d . . .
N9 N 0.1186(3) -0.0370(2) 0.1967(2) 0.0400(9) Uani 1 1 d . . .
N10 N 0.4353(2) -0.0222(2) 0.3127(2) 0.0296(8) Uani 1 1 d . . .
C33 C 0.4373(3) 0.1562(3) 0.1982(3) 0.0390(11) Uani 1 1 d . . .
H33 H 0.4779 0.0943 0.1938 0.047 Uiso 1 1 calc R . .
C34 C 0.4716(3) 0.2186(3) 0.1509(3) 0.0434(12) Uani 1 1 d . . .
H34 H 0.5346 0.1997 0.1153 0.052 Uiso 1 1 calc R . .
C35 C 0.4147(3) 0.3097(3) 0.1548(3) 0.0402(11) Uani 1 1 d . . .
C36 C 0.3229(3) 0.3321(3) 0.2075(3) 0.0379(11) Uani 1 1 d . . .
H36 H 0.2817 0.3938 0.2110 0.045 Uiso 1 1 calc R . .
C37 C 0.2892(3) 0.2669(3) 0.2553(3) 0.0322(10) Uani 1 1 d . . .
C38 C 0.1966(3) 0.2805(3) 0.3152(2) 0.0310(10) Uani 1 1 d . . .
C39 C 0.1192(3) 0.3618(3) 0.3305(3) 0.0371(11) Uani 1 1 d . . .
C40 C 0.0301(3) 0.2982(3) 0.4306(3) 0.0389(11) Uani 1 1 d . . .
C41 C 0.1008(3) 0.2128(3) 0.4201(3) 0.0346(10) Uani 1 1 d . . .
H41 H 0.0907 0.1624 0.4519 0.042 Uiso 1 1 calc R . .
C42 C 0.1870(3) 0.2033(3) 0.3613(2) 0.0321(10) Uani 1 1 d . . .
C43 C 0.4499(4) 0.3822(3) 0.1060(3) 0.0506(13) Uani 1 1 d . . .
H43A H 0.5151 0.3539 0.0717 0.076 Uiso 1 1 calc R . .
H43B H 0.4524 0.4274 0.1445 0.076 Uiso 1 1 calc R . .
H43C H 0.4049 0.4126 0.0701 0.076 Uiso 1 1 calc R . .
C44 C 0.0438(4) 0.5193(3) 0.3035(4) 0.0765(19) Uani 1 1 d . . .
H44A H 0.0578 0.5679 0.2674 0.115 Uiso 1 1 calc R . .
H44B H 0.0325 0.5379 0.3618 0.115 Uiso 1 1 calc R . .
H44C H -0.0144 0.5084 0.2935 0.115 Uiso 1 1 calc R . .
C45 C -0.1277(4) 0.3927(4) 0.4975(3) 0.078(2) Uani 1 1 d . . .
H45A H -0.1826 0.3912 0.5426 0.116 Uiso 1 1 calc R . .
H45B H -0.1495 0.4046 0.4450 0.116 Uiso 1 1 calc R . .
H45C H -0.1027 0.4414 0.5092 0.116 Uiso 1 1 calc R . .
C46 C 0.2691(3) -0.0009(3) 0.4983(3) 0.0432(12) Uani 1 1 d . . .
H46 H 0.3152 0.0245 0.5107 0.052 Uiso 1 1 calc R . .
C47 C 0.2297(4) -0.0513(4) 0.5572(3) 0.0535(13) Uani 1 1 d . . .
H47 H 0.2495 -0.0614 0.6088 0.064 Uiso 1 1 calc R . .
C48 C 0.1609(4) -0.0876(3) 0.5421(3) 0.0498(13) Uani 1 1 d . . .
C49 C 0.1367(3) -0.0732(3) 0.4647(3) 0.0461(12) Uani 1 1 d . . .
H49 H 0.0899 -0.0976 0.4523 0.055 Uiso 1 1 calc R . .
C50 C 0.1806(3) -0.0231(3) 0.4047(3) 0.0362(10) Uani 1 1 d . . .
C51 C 0.1709(3) -0.0077(3) 0.3184(3) 0.0333(10) Uani 1 1 d . . .
C52 C 0.1146(3) -0.0415(3) 0.2781(3) 0.0379(11) Uani 1 1 d . . .
C53 C 0.1786(3) 0.0051(3) 0.1528(3) 0.0356(10) Uani 1 1 d . . .
C54 C 0.2320(3) 0.0477(3) 0.1860(3) 0.0361(10) Uani 1 1 d . . .
H54 H 0.2698 0.0802 0.1514 0.043 Uiso 1 1 calc R . .
C55 C 0.2291(3) 0.0420(3) 0.2708(3) 0.0332(10) Uani 1 1 d . . .
C56 C 0.1165(4) -0.1442(4) 0.6056(3) 0.0723(17) Uani 1 1 d . . .
H56A H 0.1418 -0.1468 0.6561 0.108 Uiso 1 1 calc R . .
H56B H 0.1334 -0.2063 0.5829 0.108 Uiso 1 1 calc R . .
H56C H 0.0455 -0.1164 0.6190 0.108 Uiso 1 1 calc R . .
C57 C -0.0104(4) -0.1103(4) 0.2823(4) 0.0692(17) Uani 1 1 d . . .
H57A H -0.0528 -0.1373 0.3223 0.104 Uiso 1 1 calc R . .
H57B H 0.0302 -0.1557 0.2387 0.104 Uiso 1 1 calc R . .
H57C H -0.0506 -0.0572 0.2572 0.104 Uiso 1 1 calc R . .
C58 C 0.1264(4) -0.0319(4) 0.0354(3) 0.0612(15) Uani 1 1 d . . .
H58A H 0.1361 -0.0232 -0.0248 0.092 Uiso 1 1 calc R . .
H58B H 0.0574 -0.0042 0.0614 0.092 Uiso 1 1 calc R . .
H58C H 0.1467 -0.0975 0.0467 0.092 Uiso 1 1 calc R . .
C59 C 0.4553(3) -0.0978(3) 0.2663(3) 0.0378(11) Uani 1 1 d . . .
H59 H 0.4074 -0.1040 0.2391 0.045 Uiso 1 1 calc R . .
C60 C 0.5428(3) -0.1665(3) 0.2572(3) 0.0397(11) Uani 1 1 d . . .
H60 H 0.5555 -0.2189 0.2233 0.048 Uiso 1 1 calc R . .
C61 C 0.6118(3) -0.1588(3) 0.2971(3) 0.0403(11) Uani 1 1 d . . .
H61 H 0.6731 -0.2054 0.2911 0.048 Uiso 1 1 calc R . .
C62 C 0.5906(3) -0.0820(3) 0.3463(3) 0.0363(10) Uani 1 1 d . . .
H62 H 0.6371 -0.0756 0.3752 0.044 Uiso 1 1 calc R . .
C63 C 0.5025(3) -0.0151(3) 0.3533(2) 0.0280(9) Uani 1 1 d . . .
C64 C 0.4744(3) 0.0710(3) 0.4066(2) 0.0302(9) Uani 1 1 d . . .
O13 O 0.8049(4) 0.9413(4) 0.1733(3) 0.122(2) Uani 1 1 d . . .
O14 O 0.6609(3) 0.9968(2) 0.1393(2) 0.0637(10) Uani 1 1 d . . .
C65 C 0.6986(5) 1.0849(5) 0.2305(4) 0.086(2) Uani 1 1 d . . .
H65A H 0.7508 1.0851 0.2578 0.129 Uiso 1 1 calc R . .
H65B H 0.6398 1.0871 0.2727 0.129 Uiso 1 1 calc R . .
H65C H 0.6845 1.1383 0.1952 0.129 Uiso 1 1 calc R . .
C66 C 0.7293(5) 1.0012(5) 0.1792(4) 0.0719(18) Uani 1 1 d . . .
C67 C 0.6831(4) 0.9174(4) 0.0867(4) 0.0682(16) Uani 1 1 d . . .
H67A H 0.6892 0.8618 0.1205 0.082 Uiso 1 1 calc R . .
H67B H 0.7451 0.9089 0.0456 0.082 Uiso 1 1 calc R . .
C68 C 0.6003(5) 0.9342(4) 0.0435(4) 0.0718(17) Uani 1 1 d . . .
H68A H 0.6122 0.8816 0.0071 0.108 Uiso 1 1 calc R . .
H68B H 0.5953 0.9892 0.0102 0.108 Uiso 1 1 calc R . .
H68C H 0.5394 0.9428 0.0849 0.108 Uiso 1 1 calc R . .
O15 O 0.0292(4) 0.6725(4) 0.0229(3) 0.1209(19) Uani 1 1 d . . .
O16 O 0.0778(3) 0.6970(3) 0.1337(3) 0.0861(13) Uani 1 1 d . . .
C69 C -0.0871(4) 0.7160(5) 0.1527(4) 0.088(2) Uani 1 1 d . . .
H69A H -0.1354 0.7125 0.1220 0.132 Uiso 1 1 calc R . .
H69B H -0.1057 0.7779 0.1764 0.132 Uiso 1 1 calc R . .
H69C H -0.0842 0.6719 0.1976 0.132 Uiso 1 1 calc R . .
C70 C 0.0089(5) 0.6947(4) 0.0959(4) 0.0732(17) Uani 1 1 d . . .
C71 C 0.1741(6) 0.6825(6) 0.0851(5) 0.125(3) Uani 1 1 d . . .
H71A H 0.1713 0.6870 0.0255 0.150 Uiso 1 1 calc R . .
H71B H 0.1979 0.7321 0.0985 0.150 Uiso 1 1 calc R . .
C72 C 0.2422(5) 0.5972(5) 0.0974(5) 0.104(2) Uani 1 1 d . . .
H72A H 0.3060 0.5923 0.0616 0.156 Uiso 1 1 calc R . .
H72B H 0.2201 0.5475 0.0832 0.156 Uiso 1 1 calc R . .
H72C H 0.2475 0.5929 0.1557 0.156 Uiso 1 1 calc R . .

loop_
_atom_site_aniso_label
_atom_site_aniso_U_11
_atom_site_aniso_U_22
_atom_site_aniso_U_33
_atom_site_aniso_U_23
_atom_site_aniso_U_13
_atom_site_aniso_U_12
Ir1 0.02330(9) 0.02298(8) 0.02514(9) -0.00289(6) -0.00591(7) -0.00458(6)
Ir2 0.02402(10) 0.02994(9) 0.03068(10) -0.00309(7) -0.00947(7) -0.00534(7)
O1 0.049(2) 0.0462(17) 0.0269(16) -0.0042(13) -0.0091(14) -0.0246(15)
O2 0.049(2) 0.0430(17) 0.0412(18) 0.0012(14) -0.0125(15) -0.0279(16)
O3 0.0308(17) 0.0379(16) 0.0420(18) 0.0108(14) -0.0090(14) -0.0027(14)
O4 0.0282(18) 0.056(2) 0.048(2) 0.0099(16) 0.0048(15) 0.0012(15)
O5 0.0337(17) 0.0324(16) 0.0385(17) -0.0088(13) -0.0124(14) -0.0048(14)
O6 0.054(2) 0.0451(18) 0.050(2) -0.0229(15) -0.0138(17) -0.0102(16)
N1 0.0240(18) 0.0223(16) 0.0306(18) -0.0017(14) -0.0075(15) -0.0061(14)
N2 0.030(2) 0.0301(18) 0.033(2) -0.0040(15) -0.0085(16) -0.0095(16)
N3 0.027(2) 0.0290(17) 0.0264(18) -0.0033(14) -0.0069(15) -0.0070(15)
N4 0.024(2) 0.0362(19) 0.036(2) -0.0019(16) -0.0065(17) -0.0028(16)
N5 0.0265(19) 0.0277(17) 0.0237(18) -0.0005(14) -0.0036(15) -0.0039(15)
C1 0.040(3) 0.025(2) 0.038(3) -0.0050(18) -0.010(2) -0.0116(19)
C2 0.048(3) 0.032(2) 0.040(3) -0.003(2) -0.003(2) -0.020(2)
C3 0.040(3) 0.031(2) 0.039(3) -0.0002(19) -0.001(2) -0.010(2)
C4 0.035(3) 0.030(2) 0.030(2) -0.0034(17) -0.0040(19) -0.0113(19)
C5 0.022(2) 0.024(2) 0.031(2) -0.0023(17) -0.0064(18) -0.0033(17)
C6 0.024(2) 0.0237(19) 0.028(2) -0.0027(16) -0.0088(18) -0.0053(17)
C7 0.023(2) 0.027(2) 0.030(2) -0.0007(17) -0.0037(18) -0.0066(17)
C8 0.027(2) 0.028(2) 0.038(3) -0.0014(18) -0.009(2) -0.0077(18)
C9 0.030(2) 0.029(2) 0.027(2) -0.0002(17) -0.0058(19) -0.0076(18)
C10 0.024(2) 0.0213(19) 0.034(2) -0.0012(16) -0.0111(19) -0.0002(17)
C11 0.070(4) 0.039(3) 0.044(3) 0.003(2) 0.000(3) -0.027(3)
C12 0.067(4) 0.062(3) 0.030(2) -0.009(2) -0.009(2) -0.034(3)
C13 0.077(4) 0.059(3) 0.055(3) -0.006(3) -0.018(3) -0.044(3)
C14 0.028(3) 0.046(3) 0.033(2) 0.003(2) -0.004(2) -0.007(2)
C15 0.025(2) 0.060(3) 0.037(3) 0.007(2) -0.003(2) -0.010(2)
C16 0.036(3) 0.051(3) 0.028(2) 0.001(2) -0.005(2) -0.018(2)
C17 0.032(3) 0.034(2) 0.034(2) 0.0047(18) -0.009(2) -0.0114(19)
C18 0.029(2) 0.029(2) 0.029(2) -0.0040(17) -0.0107(19) -0.0078(18)
C19 0.026(2) 0.025(2) 0.029(2) -0.0001(16) -0.0101(18) -0.0089(17)
C20 0.032(2) 0.029(2) 0.032(2) 0.0012(18) -0.011(2) -0.0095(18)
C21 0.026(2) 0.035(2) 0.032(2) -0.0045(19) -0.002(2) -0.0032(19)
C22 0.028(2) 0.032(2) 0.027(2) 0.0022(17) -0.0022(19) -0.0083(18)
C23 0.030(2) 0.026(2) 0.027(2) -0.0053(16) -0.0103(19) -0.0072(17)
C24 0.046(3) 0.068(3) 0.044(3) 0.017(2) -0.008(2) -0.029(3)
C25 0.037(3) 0.040(3) 0.049(3) 0.011(2) -0.016(2) 0.002(2)
C26 0.032(3) 0.071(4) 0.063(4) 0.009(3) 0.007(3) 0.011(3)
C27 0.029(2) 0.035(2) 0.033(2) 0.0021(18) -0.008(2) -0.0100(19)
C28 0.028(3) 0.045(3) 0.046(3) 0.009(2) -0.010(2) -0.006(2)
C29 0.032(3) 0.038(3) 0.067(3) -0.004(2) -0.008(3) 0.008(2)
C30 0.041(3) 0.034(2) 0.051(3) -0.012(2) -0.005(2) -0.002(2)
C31 0.033(3) 0.027(2) 0.031(2) -0.0019(18) -0.004(2) -0.0038(19)
C32 0.040(3) 0.032(2) 0.031(2) -0.0080(19) -0.003(2) -0.008(2)
O7 0.040(2) 0.0359(18) 0.076(2) 0.0099(16) -0.0122(18) -0.0019(15)
O8 0.034(2) 0.067(2) 0.044(2) -0.0003(17) 0.0002(16) 0.0019(17)
O9 0.046(2) 0.062(2) 0.059(2) 0.0047(17) -0.0222(17) -0.0322(17)
O10 0.056(2) 0.058(2) 0.0389(19) -0.0054(15) -0.0218(17) -0.0147(17)
O11 0.0292(17) 0.0326(15) 0.0372(17) -0.0054(12) -0.0113(14) -0.0072(13)
O12 0.0378(18) 0.0357(16) 0.060(2) -0.0014(14) -0.0253(16) -0.0154(14)
N6 0.027(2) 0.0334(19) 0.0317(19) -0.0044(15) -0.0092(16) -0.0054(16)
N7 0.030(2) 0.043(2) 0.046(2) -0.0067(18) -0.0149(19) 0.0000(17)
N8 0.0252(19) 0.0391(19) 0.036(2) 0.0002(16) -0.0140(16) -0.0089(16)
N9 0.040(2) 0.034(2) 0.049(2) -0.0033(17) -0.024(2) -0.0064(18)
N10 0.028(2) 0.0290(18) 0.0317(19) 0.0003(15) -0.0076(16) -0.0087(15)
C33 0.032(3) 0.039(2) 0.039(3) 0.001(2) -0.006(2) -0.003(2)
C34 0.033(3) 0.055(3) 0.038(3) 0.003(2) 0.000(2) -0.013(2)
C35 0.038(3) 0.053(3) 0.038(3) 0.005(2) -0.018(2) -0.020(2)
C36 0.037(3) 0.036(2) 0.045(3) 0.002(2) -0.016(2) -0.012(2)
C37 0.029(2) 0.035(2) 0.037(2) -0.0019(19) -0.017(2) -0.0081(19)
C38 0.025(2) 0.035(2) 0.033(2) -0.0037(18) -0.0106(19) -0.0051(18)
C39 0.030(3) 0.037(2) 0.044(3) -0.002(2) -0.012(2) -0.007(2)
C40 0.026(3) 0.054(3) 0.033(2) -0.005(2) -0.009(2) -0.006(2)
C41 0.030(2) 0.041(2) 0.033(2) 0.0008(19) -0.010(2) -0.009(2)
C42 0.032(2) 0.037(2) 0.029(2) -0.0049(18) -0.013(2) -0.0080(19)
C43 0.043(3) 0.060(3) 0.057(3) 0.016(3) -0.016(3) -0.024(3)
C44 0.053(4) 0.040(3) 0.116(5) 0.015(3) -0.015(4) 0.009(3)
C45 0.041(3) 0.094(4) 0.061(4) 0.004(3) 0.005(3) 0.018(3)
C46 0.036(3) 0.056(3) 0.042(3) 0.003(2) -0.016(2) -0.016(2)
C47 0.053(3) 0.078(4) 0.042(3) 0.015(3) -0.022(3) -0.034(3)
C48 0.048(3) 0.060(3) 0.044(3) 0.009(2) -0.009(3) -0.024(3)
C49 0.040(3) 0.054(3) 0.050(3) 0.002(2) -0.011(2) -0.023(2)
C50 0.028(2) 0.039(2) 0.042(3) 0.001(2) -0.010(2) -0.010(2)
C51 0.028(2) 0.038(2) 0.036(2) -0.0005(19) -0.013(2) -0.011(2)
C52 0.034(3) 0.036(2) 0.049(3) 0.000(2) -0.014(2) -0.013(2)
C53 0.035(3) 0.030(2) 0.037(3) -0.0083(19) -0.013(2) 0.002(2)
C54 0.032(3) 0.036(2) 0.038(3) -0.0024(19) -0.011(2) -0.005(2)
C55 0.023(2) 0.031(2) 0.040(3) -0.0044(19) -0.008(2) 0.0007(18)
C56 0.081(5) 0.100(5) 0.054(3) 0.024(3) -0.015(3) -0.056(4)
C57 0.050(4) 0.094(4) 0.088(4) -0.006(3) -0.027(3) -0.046(3)
C58 0.074(4) 0.069(4) 0.052(3) -0.014(3) -0.029(3) -0.025(3)
C59 0.039(3) 0.035(2) 0.041(3) -0.007(2) -0.014(2) -0.008(2)
C60 0.039(3) 0.029(2) 0.049(3) -0.009(2) -0.012(2) -0.004(2)
C61 0.034(3) 0.030(2) 0.051(3) 0.003(2) -0.011(2) -0.001(2)
C62 0.031(3) 0.035(2) 0.046(3) 0.006(2) -0.016(2) -0.011(2)
C63 0.024(2) 0.028(2) 0.034(2) 0.0058(17) -0.0095(19) -0.0102(18)
C64 0.033(3) 0.029(2) 0.033(2) 0.0038(18) -0.010(2) -0.013(2)
O13 0.060(3) 0.153(5) 0.146(5) 0.005(4) -0.046(3) -0.005(3)
O14 0.052(2) 0.065(2) 0.072(3) 0.002(2) -0.014(2) -0.0161(19)
C65 0.106(6) 0.104(5) 0.080(5) 0.025(4) -0.042(4) -0.066(5)
C66 0.050(4) 0.100(5) 0.074(4) 0.032(4) -0.025(3) -0.031(4)
C67 0.059(4) 0.070(4) 0.063(4) 0.002(3) 0.002(3) -0.014(3)
C68 0.079(5) 0.069(4) 0.067(4) 0.007(3) -0.016(3) -0.022(3)
O15 0.130(5) 0.167(5) 0.071(3) -0.016(3) -0.008(3) -0.061(4)
O16 0.063(3) 0.120(4) 0.077(3) 0.014(3) -0.015(3) -0.034(3)
C69 0.056(4) 0.127(6) 0.078(5) -0.007(4) -0.002(4) -0.032(4)
C70 0.076(5) 0.090(5) 0.061(4) 0.005(3) -0.015(4) -0.037(4)
C71 0.075(6) 0.173(9) 0.111(6) 0.050(6) 0.002(5) -0.040(6)
C72 0.078(5) 0.089(5) 0.136(7) -0.020(5) -0.024(5) -0.011(4)

loop_
_atom_type_symbol
_atom_type_description
_atom_type_scat_dispersion_real
_atom_type_scat_dispersion_imag
_atom_type_scat_source
C C 0.0033 0.0016 'International Tables Vol C Tables 4.2.6.8 and 6.1.1.4'
H H 0.0000 0.0000 'International Tables Vol C Tables 4.2.6.8 and 6.1.1.4'
N N 0.0061 0.0033 'International Tables Vol C Tables 4.2.6.8 and 6.1.1.4'
O O 0.0106 0.0060 'International Tables Vol C Tables 4.2.6.8 and 6.1.1.4'
Ir Ir -1.4442 7.9887 'International Tables Vol C Tables 4.2.6.8 and 6.1.1.4'

loop_
_geom_angle_atom_site_label_1
_geom_angle_atom_site_label_2
_geom_angle_atom_site_label_3
_geom_angle
_geom_angle_site_symmetry_1
_geom_angle_site_symmetry_3
C10 Ir1 C23 89.61(15) . .
C10 Ir1 N1 80.30(14) . .
C23 Ir1 N1 96.18(14) . .
C10 Ir1 N3 95.85(14) . .
C23 Ir1 N3 80.50(14) . .
N1 Ir1 N3 174.99(12) . .
C10 Ir1 N5 98.22(14) . .
C23 Ir1 N5 171.59(13) . .
N1 Ir1 N5 88.21(12) . .
N3 Ir1 N5 95.56(12) . .
C10 Ir1 O5 173.14(12) . .
C23 Ir1 O5 95.71(13) . .
N1 Ir1 O5 94.77(11) . .
N3 Ir1 O5 89.32(11) . .
N5 Ir1 O5 76.74(11) . .
C55 Ir2 C42 88.41(16) . .
C55 Ir2 N8 80.03(16) . .
C42 Ir2 N8 94.60(15) . .
C55 Ir2 N6 100.44(15) . .
C42 Ir2 N6 80.21(15) . .
N8 Ir2 N6 174.75(13) . .
C55 Ir2 N10 97.95(14) . .
C42 Ir2 N10 173.50(14) . .
N8 Ir2 N10 87.87(13) . .
N6 Ir2 N10 97.22(12) . .
C55 Ir2 O11 173.10(13) . .
C42 Ir2 O11 96.73(13) . .
N8 Ir2 O11 94.92(12) . .
N6 Ir2 O11 85.02(12) . .
N10 Ir2 O11 77.04(11) . .
C7 O1 C12 116.4(3) . .
C8 O2 C13 116.4(3) . .
C20 O3 C25 117.7(3) . .
C21 O4 C26 116.9(3) . .
C32 O5 Ir1 117.6(3) . .
C1 N1 C5 118.9(3) . .
C1 N1 Ir1 124.4(3) . .
C5 N1 Ir1 116.6(2) . .
C7 N2 C8 116.8(3) . .
C14 N3 C18 118.0(3) . .
C14 N3 Ir1 125.0(3) . .
C18 N3 Ir1 116.9(3) . .
C20 N4 C21 117.2(3) . .
C27 N5 C31 119.3(3) . .
C27 N5 Ir1 126.9(3) . .
C31 N5 Ir1 113.7(3) . .
N1 C1 C2 122.7(4) . .
C1 C2 C3 120.1(4) . .
C2 C3 C4 117.9(4) . .
C2 C3 C11 121.3(4) . .
C4 C3 C11 120.9(4) . .
C5 C4 C3 120.6(4) . .
N1 C5 C4 119.9(3) . .
N1 C5 C6 112.6(3) . .
C4 C5 C6 127.5(4) . .
C7 C6 C10 118.0(3) . .
C7 C6 C5 126.7(4) . .
C10 C6 C5 115.3(3) . .
N2 C7 O1 116.0(3) . .
N2 C7 C6 124.6(4) . .
O1 C7 C6 119.5(3) . .
N2 C8 O2 117.6(4) . .
N2 C8 C9 124.2(4) . .
O2 C8 C9 118.2(4) . .
C8 C9 C10 119.4(4) . .
C9 C10 C6 117.0(3) . .
C9 C10 Ir1 127.7(3) . .
C6 C10 Ir1 115.2(3) . .
N3 C14 C15 123.2(4) . .
C14 C15 C16 120.5(4) . .
C17 C16 C15 116.7(4) . .
C17 C16 C24 122.5(4) . .
C15 C16 C24 120.7(4) . .
C16 C17 C18 121.4(4) . .
N3 C18 C17 120.1(4) . .
N3 C18 C19 112.4(3) . .
C17 C18 C19 127.4(4) . .
C20 C19 C23 117.4(4) . .
C20 C19 C18 127.3(4) . .
C23 C19 C18 115.3(3) . .
N4 C20 O3 117.8(4) . .
N4 C20 C19 124.2(4) . .
O3 C20 C19 118.0(4) . .
N4 C21 C22 124.8(4) . .
N4 C21 O4 117.9(4) . .
C22 C21 O4 117.3(4) . .
C21 C22 C23 118.9(4) . .
C22 C23 C19 117.4(3) . .
C22 C23 Ir1 127.7(3) . .
C19 C23 Ir1 114.8(3) . .
N5 C27 C28 122.0(4) . .
C27 C28 C29 118.7(4) . .
C30 C29 C28 119.6(4) . .
C29 C30 C31 119.3(4) . .
N5 C31 C30 120.9(4) . .
N5 C31 C32 116.8(3) . .
C30 C31 C32 122.3(4) . .
O6 C32 O5 126.4(4) . .
O6 C32 C31 118.7(4) . .
O5 C32 C31 114.9(4) . .
C39 O7 C44 117.6(4) . .
C40 O8 C45 116.7(4) . .
C52 O9 C57 117.1(4) . .
C53 O10 C58 116.8(4) . .
C64 O11 Ir2 116.4(2) . .
C33 N6 C37 117.7(4) . .
C33 N6 Ir2 125.6(3) . .
C37 N6 Ir2 116.2(3) . .
C40 N7 C39 117.1(4) . .
C46 N8 C50 118.6(4) . .
C46 N8 Ir2 123.9(3) . .
C50 N8 Ir2 117.5(3) . .
C52 N9 C53 116.2(4) . .
C59 N10 C63 118.8(3) . .
C59 N10 Ir2 126.9(3) . .
C63 N10 Ir2 114.3(2) . .
N6 C33 C34 124.2(4) . .
C33 C34 C35 120.0(4) . .
C34 C35 C36 116.8(4) . .
C34 C35 C43 122.4(4) . .
C36 C35 C43 120.8(4) . .
C35 C36 C37 122.3(4) . .
N6 C37 C36 119.1(4) . .
N6 C37 C38 112.4(4) . .
C36 C37 C38 128.5(4) . .
C39 C38 C42 118.3(4) . .
C39 C38 C37 126.0(4) . .
C42 C38 C37 115.8(4) . .
N7 C39 O7 116.7(4) . .
N7 C39 C38 123.8(4) . .
O7 C39 C38 119.5(4) . .
N7 C40 O8 118.1(4) . .
N7 C40 C41 124.8(4) . .
O8 C40 C41 117.1(4) . .
C40 C41 C42 118.0(4) . .
C41 C42 C38 118.1(4) . .
C41 C42 Ir2 126.9(3) . .
C38 C42 Ir2 115.1(3) . .
N8 C46 C47 123.2(5) . .
C46 C47 C48 120.1(5) . .
C47 C48 C49 117.6(4) . .
C47 C48 C56 121.5(5) . .
C49 C48 C56 120.8(5) . .
C48 C49 C50 120.7(5) . .
N8 C50 C49 119.7(4) . .
N8 C50 C51 111.8(4) . .
C49 C50 C51 128.4(4) . .
C52 C51 C55 118.0(4) . .
C52 C51 C50 126.3(4) . .
C55 C51 C50 115.6(4) . .
N9 C52 O9 117.4(4) . .
N9 C52 C51 124.2(4) . .
O9 C52 C51 118.4(4) . .
N9 C53 O10 117.5(4) . .
N9 C53 C54 125.1(4) . .
O10 C53 C54 117.3(4) . .
C53 C54 C55 118.8(4) . .
C54 C55 C51 117.3(4) . .
C54 C55 Ir2 128.1(3) . .
C51 C55 Ir2 114.5(3) . .
N10 C59 C60 121.8(4) . .
C61 C60 C59 119.5(4) . .
C60 C61 C62 118.7(4) . .
C63 C62 C61 119.7(4) . .
N10 C63 C62 121.4(4) . .
N10 C63 C64 116.2(3) . .
C62 C63 C64 122.4(4) . .
O12 C64 O11 125.9(4) . .
O12 C64 C63 118.0(4) . .
O11 C64 C63 116.0(4) . .
C66 O14 C67 117.6(5) . .
O13 C66 O14 121.9(7) . .
O13 C66 C65 125.5(7) . .
O14 C66 C65 112.6(6) . .
O14 C67 C68 106.6(5) . .
C70 O16 C71 118.6(6) . .
O15 C70 O16 120.2(7) . .
O15 C70 C69 127.2(7) . .
O16 C70 C69 112.5(6) . .
C72 C71 O16 114.4(7) . .

loop_
_geom_bond_atom_site_label_1
_geom_bond_atom_site_label_2
_geom_bond_distance
_geom_bond_site_symmetry_2
Ir1 C10 1.978(4) .
Ir1 C23 1.989(4) .
Ir1 N1 2.036(3) .
Ir1 N3 2.040(3) .
Ir1 N5 2.142(3) .
Ir1 O5 2.148(3) .
Ir2 C55 1.995(4) .
Ir2 C42 2.001(4) .
Ir2 N8 2.026(3) .
Ir2 N6 2.047(3) .
Ir2 N10 2.139(3) .
Ir2 O11 2.159(3) .
O1 C7 1.365(4) .
O1 C12 1.457(5) .
O2 C8 1.363(5) .
O2 C13 1.436(5) .
O3 C20 1.356(4) .
O3 C25 1.442(5) .
O4 C21 1.376(5) .
O4 C26 1.416(5) .
O5 C32 1.267(5) .
O6 C32 1.221(5) .
N1 C1 1.352(5) .
N1 C5 1.371(5) .
N2 C7 1.324(5) .
N2 C8 1.334(5) .
N3 C14 1.342(5) .
N3 C18 1.377(5) .
N4 C20 1.323(5) .
N4 C21 1.331(5) .
N5 C27 1.340(5) .
N5 C31 1.348(5) .
C1 C2 1.367(6) .
C2 C3 1.380(6) .
C3 C4 1.398(6) .
C3 C11 1.503(6) .
C4 C5 1.396(5) .
C5 C6 1.457(5) .
C6 C7 1.399(5) .
C6 C10 1.418(5) .
C8 C9 1.385(5) .
C9 C10 1.394(5) .
C14 C15 1.365(6) .
C15 C16 1.392(6) .
C16 C17 1.386(6) .
C16 C24 1.497(6) .
C17 C18 1.393(5) .
C18 C19 1.467(6) .
C19 C20 1.405(5) .
C19 C23 1.430(5) .
C21 C22 1.375(5) .
C22 C23 1.397(6) .
C27 C28 1.373(6) .
C28 C29 1.376(6) .
C29 C30 1.372(7) .
C30 C31 1.382(6) .
C31 C32 1.519(6) .
O7 C39 1.360(5) .
O7 C44 1.439(5) .
O8 C40 1.373(5) .
O8 C45 1.421(6) .
O9 C52 1.361(5) .
O9 C57 1.451(5) .
O10 C53 1.366(5) .
O10 C58 1.442(6) .
O11 C64 1.279(5) .
O12 C64 1.228(5) .
N6 C33 1.345(5) .
N6 C37 1.388(5) .
N7 C40 1.327(6) .
N7 C39 1.330(6) .
N8 C46 1.342(5) .
N8 C50 1.373(5) .
N9 C52 1.331(5) .
N9 C53 1.333(6) .
N10 C59 1.343(5) .
N10 C63 1.349(5) .
C33 C34 1.363(6) .
C34 C35 1.385(6) .
C35 C36 1.391(6) .
C35 C43 1.507(6) .
C36 C37 1.397(6) .
C37 C38 1.465(6) .
C38 C39 1.392(6) .
C38 C42 1.410(6) .
C40 C41 1.387(6) .
C41 C42 1.394(6) .
C46 C47 1.362(6) .
C47 C48 1.380(7) .
C48 C49 1.390(6) .
C48 C56 1.505(6) .
C49 C50 1.399(6) .
C50 C51 1.463(6) .
C51 C52 1.400(6) .
C51 C55 1.420(6) .
C53 C54 1.383(6) .
C54 C55 1.389(6) .
C59 C60 1.371(6) .
C60 C61 1.370(6) .
C61 C62 1.380(6) .
C62 C63 1.368(5) .
C63 C64 1.520(5) .
O13 C66 1.192(7) .
O14 C66 1.345(7) .
O14 C67 1.442(6) .
C65 C66 1.466(9) .
C67 C68 1.499(8) .
O15 C70 1.214(7) .
O16 C70 1.318(7) .
O16 C71 1.429(8) .
C69 C70 1.467(8) .
C71 C72 1.417(9) .
